data_1526720
loop_
_publ_author_name
'Konstantinov, P.'
'Krezhov, K.'
'Svab, E.'
'Torok, G.'
'Meszaros, G.'

_publ_section_title
;
 Neutron powder diffraction refinement of the crystal structure of La4 Ti3
 O12
;
_journal_name_full 'Physik (Berlin)'
_journal_page_first 260
_journal_page_last 261
_journal_volume 276
_journal_year 2000
_chemical_formula_sum 'La4 O12 Ti3'
_chemical_name_systematic 'La4 (Ti3 O12)'
_space_group_IT_number 148
_symmetry_space_group_name_Hall '-R 3'
_symmetry_space_group_name_H-M 'R -3 :H'
_cell_angle_alpha 90
_cell_angle_beta 90
_cell_angle_gamma 120
_cell_formula_units_Z 3
_cell_length_a 5.561
_cell_length_b 5.561
_cell_length_c 26.24
_cell_volume 702.749
_citation_journal_id_ASTM PHYBE3
_cod_data_source_file Konstantinov_PHYBE3_2000_387.cif
_cod_data_source_block La4O12Ti3
_cod_database_code 1526720

loop_
_symmetry_equiv_pos_as_xyz
x,y,z
-y,x-y,z
-x+y,-x,z
-x,-y,-z
y,-x+y,-z
x-y,x,-z
x+2/3,y+1/3,z+1/3
-y+2/3,x-y+1/3,z+1/3
-x+y+2/3,-x+1/3,z+1/3
-x+2/3,-y+1/3,-z+1/3
y+2/3,-x+y+1/3,-z+1/3
x-y+2/3,x+1/3,-z+1/3
x+1/3,y+2/3,z+2/3
-y+1/3,x-y+2/3,z+2/3
-x+y+1/3,-x+2/3,z+2/3
-x+1/3,-y+2/3,-z+2/3
y+1/3,-x+y+2/3,-z+2/3
x-y+1/3,x+2/3,-z+2/3

loop_
_atom_site_label
_atom_site_type_symbol
_atom_site_fract_x
_atom_site_fract_y
_atom_site_fract_z
_atom_site_occupancy
_atom_site_U_iso_or_equiv
Ti2 Ti+4 0 0 0 1 0.0
Ti1 Ti+4 0 0 0.4248 1 0.0
O2 O-2 0.109 0.7698 0.4562 1 0.0
La1 La+3 0 0 0.287 1 0.0
O1 O-2 0.1099 0.777 0.6253 1 0.0
La2 La+3 0 0 0.1337 1 0.0
